data_4334573
loop_
_publ_author_name
'Masayuki Kobayashi'
'Didier Savard'
'Andrew R. Geisheimer'
'Ken Sakai'
'Daniel B. Leznoff'

_publ_contact_author_address
; 
Leznoff, Daniel B.
Department of Chemistry
Simon Fraser University
Burnaby, British Columbia
Canada         V5A 1S6
;
_publ_contact_author_email dleznoff@sfu.ca
_publ_contact_author_fax +1-778-782-3765
_publ_contact_author_name 'Daniel B. Leznoff'
_publ_contact_author_phone +1-778-782-4887
_publ_section_title
;
 Heterobimetallic Coordination Polymers Based on the [Pt(SCN)4]2- and
 [Pt(SeCN)4]2- Building Blocks
;
_journal_name_full 'Inorganic Chemistry'
_journal_page_first 4842
_journal_page_last 4852
_journal_paper_doi 10.1021/ic302360b
_journal_volume 52
_journal_year 2013
_chemical_formula_sum 'C25 H20 Co N8 O Pt S4'
_chemical_formula_weight 830.75
_space_group_IT_number 14
_symmetry_cell_setting monoclinic
_symmetry_space_group_name_Hall '-P 2yn'
_symmetry_space_group_name_H-M 'P 1 21/n 1'
_atom_sites_solution_hydrogens geom
_atom_sites_solution_primary direct
_atom_sites_solution_secondary difmap
_cell_angle_alpha 90.00
_cell_angle_beta 118.188(5)
_cell_angle_gamma 90.00
_cell_formula_units_Z 4
_cell_length_a 16.613(6)
_cell_length_b 11.492(4)
_cell_length_c 17.209(6)
_cell_measurement_temperature 296(2)
_cell_volume 2895.8(18)
_computing_structure_solution 'SHELXS-97 (Sheldrick, 1990)'
_diffrn_ambient_temperature 296(2)
_diffrn_measured_fraction_theta_full 0.955
_diffrn_measured_fraction_theta_max 0.955
_diffrn_radiation_monochromator graphite
_diffrn_radiation_source 'fine-focus sealed tube'
_diffrn_radiation_type MoK\a
_diffrn_radiation_wavelength 0.71073
_diffrn_reflns_av_R_equivalents 0.0732
_diffrn_reflns_av_sigmaI/netI 0.1128
_diffrn_reflns_limit_h_max 19
_diffrn_reflns_limit_h_min -21
_diffrn_reflns_limit_k_max 14
_diffrn_reflns_limit_k_min -14
_diffrn_reflns_limit_l_max 15
_diffrn_reflns_limit_l_min -22
_diffrn_reflns_number 15431
_diffrn_reflns_theta_full 27.90
_diffrn_reflns_theta_max 27.90
_diffrn_reflns_theta_min 2.22
_exptl_absorpt_coefficient_mu 5.722
_exptl_absorpt_correction_T_max 0.7950
_exptl_absorpt_correction_T_min 0.4564
_exptl_absorpt_correction_type empirical
_exptl_crystal_colour yellow
_exptl_crystal_density_diffrn 1.906
_exptl_crystal_description plate
_exptl_crystal_F_000 1612
_exptl_crystal_size_max 0.16
_exptl_crystal_size_mid 0.09
_exptl_crystal_size_min 0.04
_refine_diff_density_max 3.933
_refine_diff_density_min -2.664
_refine_diff_density_rms 0.246
_refine_ls_extinction_method none
_refine_ls_goodness_of_fit_ref 1.088
_refine_ls_hydrogen_treatment constr
_refine_ls_matrix_type full
_refine_ls_number_parameters 363
_refine_ls_number_reflns 6612
_refine_ls_number_restraints 0
_refine_ls_restrained_S_all 1.088
_refine_ls_R_factor_all 0.1141
_refine_ls_R_factor_gt 0.0726
_refine_ls_shift/su_max 0.009
_refine_ls_shift/su_mean 0.000
_refine_ls_structure_factor_coef Fsqd
_refine_ls_weighting_details 'calc w=1/[\s^2^(Fo^2^)+(0.0514P)^2^+28.2129P] where P=(Fo^2^+2Fc^2^)/3'
_refine_ls_weighting_scheme calc
_refine_ls_wR_factor_gt 0.1375
_refine_ls_wR_factor_ref 0.1492
_reflns_number_gt 4514
_reflns_number_total 6612
_reflns_threshold_expression >2sigma(I)
_cod_data_source_file ic302360b_si_002_02.cif
_cod_data_source_block C50H40Co2N16O2Pt2S8
_cod_original_cell_volume 2895.8(17)
_cod_original_sg_symbol_H-M 'P 1 21/n 1 '
_cod_database_code 4334573

loop_
_symmetry_equiv_pos_as_xyz
'x, y, z'
'-x+1/2, y+1/2, -z+1/2'
'-x, -y, -z'
'x-1/2, -y-1/2, z-1/2'

loop_
_atom_site_label
_atom_site_type_symbol
_atom_site_fract_x
_atom_site_fract_y
_atom_site_fract_z
_atom_site_U_iso_or_equiv
_atom_site_adp_type
_atom_site_occupancy
_atom_site_symmetry_multiplicity
_atom_site_calc_flag
_atom_site_refinement_flags
Pt1 Pt 0.89788(3) 0.32271(3) 1.04420(2) 0.02086(13) Uani 1 1 d .
Co2 Co 0.91906(10) 0.10465(11) 0.73616(8) 0.0191(3) Uani 1 1 d .
S1 S 0.8994(2) 0.4087(2) 0.92344(17) 0.0256(6) Uani 1 1 d .
S2 S 0.9128(2) 0.1364(2) 0.99987(15) 0.0237(6) Uani 1 1 d .
S3 S 0.8956(2) 0.2632(3) 1.17236(17) 0.0303(7) Uani 1 1 d .
S4 S 0.8944(2) 0.5163(2) 1.0829(2) 0.0351(7) Uani 1 1 d .
N2 N 0.9844(6) -0.0070(7) 0.8445(5) 0.022(2) Uani 1 1 d .
N7 N 0.7874(6) 0.0866(7) 0.7280(5) 0.0171(18) Uani 1 1 d .
N6 N 0.9176(6) -0.0325(8) 0.6528(5) 0.022(2) Uani 1 1 d .
N8 N 0.8348(7) 0.2177(7) 0.6294(5) 0.021(2) Uani 1 1 d .
N5 N 1.0398(7) 0.1353(8) 0.7288(5) 0.027(2) Uani 1 1 d .
N1 N 0.9382(7) 0.2430(8) 0.8258(5) 0.027(2) Uani 1 1 d .
C23 C 0.8024(9) 0.3489(10) 0.5095(7) 0.032(3) Uani 1 1 d .
H23 H 0.8228 0.3909 0.4760 0.038 Uiso 1 1 calc R
C20 C 0.7486(8) 0.2269(9) 0.6145(6) 0.021(2) Uani 1 1 d .
C24 C 0.8621(9) 0.2773(9) 0.5788(7) 0.028(3) Uani 1 1 d .
H24 H 0.9225 0.2708 0.5901 0.033 Uiso 1 1 calc R
C21 C 0.6850(9) 0.2957(9) 0.5438(7) 0.030(3) Uani 1 1 d .
H21 H 0.6243 0.3006 0.5320 0.036 Uiso 1 1 calc R
C1 C 0.9225(8) 0.3077(9) 0.8667(6) 0.024(2) Uani 1 1 d .
C19 C 0.7246(8) 0.1644(8) 0.6764(6) 0.023(2) Uani 1 1 d .
C18 C 0.6463(8) 0.1839(9) 0.6822(7) 0.027(2) Uani 1 1 d .
H18 H 0.6043 0.2394 0.6465 0.033 Uiso 1 1 calc R
C16 C 0.6938(8) 0.0374(10) 0.7945(7) 0.028(3) Uani 1 1 d .
H16 H 0.6841 -0.0076 0.8342 0.034 Uiso 1 1 calc R
C9 C 1.0572(8) 0.0613(10) 0.6784(6) 0.026(3) Uani 1 1 d .
C17 C 0.6301(9) 0.1197(10) 0.7424(7) 0.029(3) Uani 1 1 d .
H17 H 0.5774 0.1320 0.7474 0.035 Uiso 1 1 calc R
C13 C 0.8585(9) -0.2065(10) 0.5658(7) 0.036(3) Uani 1 1 d .
H13 H 0.8142 -0.2644 0.5434 0.044 Uiso 1 1 calc R
C10 C 0.9895(9) -0.0333(10) 0.6355(6) 0.031(3) Uani 1 1 d .
C14 C 0.8539(9) -0.1159(9) 0.6190(7) 0.028(3) Uani 1 1 d .
H14 H 0.8049 -0.1141 0.6310 0.034 Uiso 1 1 calc R
C5 C 1.0992(9) 0.2199(11) 0.7700(7) 0.036(3) Uani 1 1 d .
H5 H 1.0861 0.2718 0.8041 0.043 Uiso 1 1 calc R
C6 C 1.1801(10) 0.2358(12) 0.7653(8) 0.044(4) Uani 1 1 d .
H6 H 1.2205 0.2956 0.7957 0.053 Uiso 1 1 calc R
C8 C 1.1367(10) 0.0723(12) 0.6706(8) 0.040(3) Uani 1 1 d .
H8 H 1.1483 0.0203 0.6356 0.048 Uiso 1 1 calc R
C22 C 0.7154(10) 0.3551(10) 0.4930(7) 0.037(3) Uani 1 1 d .
H22 H 0.6745 0.4004 0.4462 0.045 Uiso 1 1 calc R
C11 C 0.9966(10) -0.1204(12) 0.5824(7) 0.040(3) Uani 1 1 d .
H11 H 1.0455 -0.1201 0.5702 0.048 Uiso 1 1 calc R
C12 C 0.9324(11) -0.2053(11) 0.5485(8) 0.042(4) Uani 1 1 d .
H12 H 0.9378 -0.2632 0.5134 0.051 Uiso 1 1 calc R
C15 C 0.7720(8) 0.0238(9) 0.7862(6) 0.024(2) Uani 1 1 d .
H15 H 0.8154 -0.0304 0.8217 0.028 Uiso 1 1 calc R
C2 C 1.0285(8) -0.0634(9) 0.9069(7) 0.024(2) Uani 1 1 d .
C3 C 0.8175(10) 0.1560(11) 1.1415(7) 0.038(3) Uani 1 1 d .
C4 C 0.7912(10) 0.5346(10) 1.0688(7) 0.034(3) Uani 1 1 d .
N4 N 0.7164(8) 0.5596(9) 1.0583(7) 0.038(3) Uani 1 1 d .
N3 N 0.7618(11) 0.0852(10) 1.1236(8) 0.063(4) Uani 1 1 d .
C7 C 1.1973(10) 0.1588(13) 0.7137(9) 0.050(4) Uani 1 1 d .
H7 H 1.2502 0.1659 0.7083 0.060 Uiso 1 1 calc R
O1 O 0.9470(13) 0.5672(11) 0.4216(8) 0.107(6) Uani 1 1 d .
H1 H 0.9937 0.5487 0.4661 0.160 Uiso 1 1 calc R
C25 C 0.936(2) 0.493(2) 0.3478(18) 0.165(14) Uani 1 1 d .
H25A H 0.8741 0.4975 0.3014 0.247 Uiso 1 1 calc R
H25B H 0.9496 0.4134 0.3677 0.247 Uiso 1 1 calc R
H25C H 0.9768 0.5179 0.3263 0.247 Uiso 1 1 calc R

loop_
_atom_site_aniso_label
_atom_site_aniso_U_11
_atom_site_aniso_U_22
_atom_site_aniso_U_33
_atom_site_aniso_U_23
_atom_site_aniso_U_13
_atom_site_aniso_U_12
Pt1 0.0262(2) 0.0157(2) 0.01816(18) -0.00141(16) 0.00843(15) 0.0041(2)
Co2 0.0232(8) 0.0160(7) 0.0172(6) 0.0025(5) 0.0089(6) 0.0031(6)
S1 0.0357(18) 0.0143(13) 0.0275(13) 0.0024(10) 0.0154(12) 0.0046(13)
S2 0.0383(18) 0.0147(12) 0.0155(11) 0.0004(9) 0.0106(11) 0.0042(12)
S3 0.0317(18) 0.0381(17) 0.0221(13) -0.0023(11) 0.0135(12) 0.0023(14)
S4 0.046(2) 0.0180(15) 0.0485(18) -0.0079(12) 0.0280(16) -0.0005(14)
N2 0.027(6) 0.018(5) 0.021(4) 0.002(3) 0.011(4) 0.004(4)
N7 0.015(5) 0.009(4) 0.021(4) -0.003(3) 0.003(3) -0.004(4)
N6 0.023(5) 0.024(5) 0.018(4) 0.006(3) 0.009(4) 0.013(4)
N8 0.031(6) 0.007(4) 0.021(4) 0.001(3) 0.009(4) 0.005(4)
N5 0.028(6) 0.033(5) 0.018(4) 0.005(4) 0.011(4) -0.003(5)
N1 0.045(7) 0.020(5) 0.015(4) -0.004(3) 0.014(4) -0.005(5)
C23 0.041(8) 0.035(7) 0.021(5) 0.001(4) 0.015(5) 0.003(6)
C20 0.025(7) 0.022(5) 0.012(4) -0.006(4) 0.004(4) -0.001(5)
C24 0.038(8) 0.027(6) 0.022(5) -0.002(4) 0.017(5) 0.001(5)
C21 0.032(7) 0.023(6) 0.028(6) -0.003(4) 0.009(5) 0.006(5)
C1 0.029(6) 0.022(6) 0.017(5) 0.005(4) 0.008(4) -0.005(5)
C19 0.034(7) 0.011(5) 0.019(5) -0.006(4) 0.008(4) -0.006(5)
C18 0.030(7) 0.016(5) 0.031(5) -0.005(5) 0.011(5) -0.002(6)
C16 0.029(7) 0.033(6) 0.024(5) -0.011(5) 0.013(5) -0.008(6)
C9 0.020(6) 0.037(7) 0.018(5) 0.012(4) 0.006(4) 0.008(5)
C17 0.029(7) 0.027(6) 0.032(6) -0.009(5) 0.016(5) 0.002(6)
C13 0.050(9) 0.028(7) 0.020(5) -0.001(4) 0.008(5) 0.007(6)
C10 0.050(9) 0.026(6) 0.018(5) 0.011(4) 0.017(5) 0.020(6)
C14 0.038(8) 0.017(6) 0.023(5) 0.004(4) 0.009(5) 0.006(5)
C5 0.032(8) 0.048(8) 0.030(6) 0.007(5) 0.016(5) 0.005(6)
C6 0.048(9) 0.053(9) 0.039(7) 0.001(6) 0.027(7) -0.024(7)
C8 0.046(9) 0.048(8) 0.046(7) 0.004(6) 0.037(7) 0.004(7)
C22 0.062(10) 0.022(6) 0.025(6) 0.007(4) 0.018(6) 0.015(6)
C11 0.047(9) 0.049(8) 0.025(6) 0.005(6) 0.018(6) 0.017(7)
C12 0.065(10) 0.036(8) 0.030(6) 0.002(5) 0.025(7) 0.018(7)
C15 0.029(7) 0.017(5) 0.019(5) -0.002(4) 0.007(4) -0.001(5)
C2 0.035(7) 0.022(6) 0.026(5) -0.002(4) 0.024(5) -0.004(5)
C3 0.062(10) 0.036(8) 0.028(6) -0.002(5) 0.032(6) -0.002(7)
C4 0.055(10) 0.023(6) 0.031(6) -0.004(5) 0.028(6) -0.019(6)
N4 0.037(7) 0.040(7) 0.039(6) 0.005(5) 0.019(5) 0.007(6)
N3 0.116(13) 0.037(7) 0.050(7) -0.008(6) 0.050(8) -0.027(8)
C7 0.040(9) 0.064(10) 0.056(8) 0.014(7) 0.032(7) -0.008(8)
O1 0.212(19) 0.054(8) 0.069(8) -0.011(7) 0.078(10) 0.022(9)
C25 0.20(3) 0.078(18) 0.15(3) -0.005(17) 0.02(2) -0.01(2)

loop_
_geom_angle_atom_site_label_1
_geom_angle_atom_site_label_2
_geom_angle_atom_site_label_3
_geom_angle
_geom_angle_site_symmetry_1
_geom_angle_site_symmetry_3
S1 Pt1 S2 92.89(9) . .
S1 Pt1 S3 171.79(10) . .
S2 Pt1 S3 95.30(10) . .
S1 Pt1 S4 82.03(10) . .
S2 Pt1 S4 173.51(11) . .
S3 Pt1 S4 89.76(11) . .
N5 Co2 N2 92.8(4) . .
N5 Co2 N6 77.9(4) . .
N2 Co2 N6 89.0(3) . .
N5 Co2 N1 95.7(4) . .
N2 Co2 N1 88.6(3) . .
N6 Co2 N1 173.0(4) . .
N5 Co2 N7 172.4(3) . .
N2 Co2 N7 94.8(3) . .
N6 Co2 N7 101.5(3) . .
N1 Co2 N7 85.3(3) . .
N5 Co2 N8 95.9(3) . .
N2 Co2 N8 171.2(4) . .
N6 Co2 N8 94.4(3) . .
N1 Co2 N8 89.0(3) . .
N7 Co2 N8 76.6(3) . .
C1 S1 Pt1 109.3(3) . .
C2 S2 Pt1 104.7(4) 3_757 .
C3 S3 Pt1 105.7(4) . .
C4 S4 Pt1 104.3(4) . .
C2 N2 Co2 173.4(9) . .
C19 N7 C15 119.1(9) . .
C19 N7 Co2 115.5(7) . .
C15 N7 Co2 123.3(7) . .
C14 N6 C10 119.7(10) . .
C14 N6 Co2 125.3(7) . .
C10 N6 Co2 115.0(7) . .
C20 N8 C24 119.7(9) . .
C20 N8 Co2 114.8(7) . .
C24 N8 Co2 125.5(8) . .
C5 N5 C9 118.5(10) . .
C5 N5 Co2 125.5(8) . .
C9 N5 Co2 116.0(8) . .
C1 N1 Co2 159.6(10) . .
C22 C23 C24 118.1(11) . .
C22 C23 H23 120.9 . .
C24 C23 H23 120.9 . .
N8 C20 C21 120.5(10) . .
N8 C20 C19 116.8(9) . .
C21 C20 C19 122.7(11) . .
N8 C24 C23 122.0(12) . .
N8 C24 H24 119.0 . .
C23 C24 H24 119.0 . .
C22 C21 C20 118.1(12) . .
C22 C21 H21 120.9 . .
C20 C21 H21 120.9 . .
N1 C1 S1 176.9(9) . .
N7 C19 C18 121.9(10) . .
N7 C19 C20 114.1(10) . .
C18 C19 C20 124.0(10) . .
C19 C18 C17 119.4(11) . .
C19 C18 H18 120.3 . .
C17 C18 H18 120.3 . .
C17 C16 C15 118.6(11) . .
C17 C16 H16 120.7 . .
C15 C16 H16 120.7 . .
N5 C9 C8 120.6(11) . .
N5 C9 C10 116.2(10) . .
C8 C9 C10 123.2(11) . .
C16 C17 C18 118.9(11) . .
C16 C17 H17 120.5 . .
C18 C17 H17 120.5 . .
C12 C13 C14 117.1(12) . .
C12 C13 H13 121.5 . .
C14 C13 H13 121.5 . .
N6 C10 C11 120.2(12) . .
N6 C10 C9 115.0(9) . .
C11 C10 C9 124.8(12) . .
N6 C14 C13 122.3(12) . .
N6 C14 H14 118.8 . .
C13 C14 H14 118.8 . .
N5 C5 C6 123.9(12) . .
N5 C5 H5 118.1 . .
C6 C5 H5 118.1 . .
C7 C6 C5 116.9(13) . .
C7 C6 H6 121.5 . .
C5 C6 H6 121.5 . .
C7 C8 C9 120.3(12) . .
C7 C8 H8 119.9 . .
C9 C8 H8 119.9 . .
C23 C22 C21 121.5(11) . .
C23 C22 H22 119.3 . .
C21 C22 H22 119.3 . .
C12 C11 C10 120.3(13) . .
C12 C11 H11 119.9 . .
C10 C11 H11 119.9 . .
C11 C12 C13 120.5(11) . .
C11 C12 H12 119.8 . .
C13 C12 H12 119.8 . .
N7 C15 C16 122.1(10) . .
N7 C15 H15 118.9 . .
C16 C15 H15 118.9 . .
N2 C2 S2 174.8(10) . 3_757
N3 C3 S3 175.7(11) . .
N4 C4 S4 173.6(11) . .
C8 C7 C6 119.8(13) . .
C8 C7 H7 120.1 . .
C6 C7 H7 120.1 . .
C25 O1 H1 109.5 . .
O1 C25 H25A 109.5 . .
O1 C25 H25B 109.5 . .
H25A C25 H25B 109.5 . .
O1 C25 H25C 109.5 . .
H25A C25 H25C 109.5 . .
H25B C25 H25C 109.5 . .

loop_
_geom_bond_atom_site_label_1
_geom_bond_atom_site_label_2
_geom_bond_distance
_geom_bond_site_symmetry_2
Pt1 S1 2.312(3) .
Pt1 S2 2.325(3) .
Pt1 S3 2.327(3) .
Pt1 S4 2.330(3) .
Co2 N5 2.098(10) .
Co2 N2 2.095(8) .
Co2 N6 2.124(8) .
Co2 N1 2.133(8) .
Co2 N7 2.135(9) .
Co2 N8 2.143(8) .
S1 C1 1.673(11) .
S2 C2 1.659(11) 3_757
S3 C3 1.682(15) .
S4 C4 1.628(15) .
N2 C2 1.168(13) .
N7 C19 1.342(13) .
N7 C15 1.354(13) .
N6 C14 1.340(14) .
N6 C10 1.361(15) .
N8 C20 1.334(14) .
N8 C24 1.344(13) .
N5 C5 1.327(16) .
N5 C9 1.341(14) .
N1 C1 1.136(13) .
C23 C22 1.338(18) .
C23 C24 1.401(16) .
C23 H23 0.9300 .
C20 C21 1.417(15) .
C20 C19 1.486(15) .
C24 H24 0.9300 .
C21 C22 1.379(17) .
C21 H21 0.9300 .
C19 C18 1.370(16) .
C18 C17 1.398(15) .
C18 H18 0.9300 .
C16 C17 1.386(16) .
C16 C15 1.382(16) .
C16 H16 0.9300 .
C9 C8 1.396(17) .
C9 C10 1.487(17) .
C17 H17 0.9300 .
C13 C12 1.395(19) .
C13 C14 1.411(15) .
C13 H13 0.9300 .
C10 C11 1.397(15) .
C14 H14 0.9300 .
C5 C6 1.397(18) .
C5 H5 0.9300 .
C6 C7 1.376(19) .
C6 H6 0.9300 .
C8 C7 1.358(19) .
C8 H8 0.9300 .
C22 H22 0.9300 .
C11 C12 1.357(19) .
C11 H11 0.9300 .
C12 H12 0.9300 .
C15 H15 0.9300 .
C2 S2 1.659(11) 3_757
C3 N3 1.160(17) .
C4 N4 1.203(16) .
C7 H7 0.9300 .
O1 C25 1.47(3) .
O1 H1 0.8200 .
C25 H25A 0.9600 .
C25 H25B 0.9600 .
C25 H25C 0.9600 .
